data_2008362
loop_
_publ_author_name
'Vr\'abel, Viktor'
'Garaj, J\'an'
'Siv\'y, J\'ulius'
'Oktavec, Drahom\'ir'

_publ_section_title
Aquadiisothiocyanato(<i>N</i>,<i>N</i>,<i>N</i>',<i>N</i>'-tetramethylethylenediamine-<i>N</i>,<i>N</i>')copper(II)
_journal_issue 4
_journal_name_full 'Acta Crystallographica Section C'
_journal_page_first 551
_journal_page_last 553
_journal_paper_doi 10.1107/S0108270198014553
_journal_volume 55
_journal_year 1999
_chemical_formula_iupac '[Cu (N1 C1 S1)2 (C6 H16 N2) (H2 O1)]'
_chemical_formula_moiety 'C8 H18 Cu N4 O S2'
_chemical_formula_sum 'C8 H18 Cu N4 O S2'
_chemical_formula_weight 313.92
_chemical_name_systematic
;
Aqua(N,N,N',N'-tetramethylethylenediamine)diisothiocyanato-copper(II)
;
_space_group_IT_number 4
_symmetry_cell_setting monoclinic
_symmetry_space_group_name_Hall 'P 2yb'
_symmetry_space_group_name_H-M 'P 1 21 1'
_cell_angle_alpha 90.
_cell_angle_beta 98.40(2)
_cell_angle_gamma 90.
_cell_formula_units_Z 2
_cell_length_a 7.095(2)
_cell_length_b 11.761(4)
_cell_length_c 8.419(3)
_cell_measurement_reflns_used 15
_cell_measurement_temperature 293(2)
_cell_measurement_theta_max 26.8
_cell_measurement_theta_min 11.4
_cell_volume 695.0(4)
_computing_cell_refinement 'Syntex P2~1~ software'
_computing_data_collection 'Syntex P2~1~ software'
_computing_data_reduction 'XP21 (Pavel\<c\'ik, 1987)'
_computing_molecular_graphics 'ORTEPII (Johnson, 1976)'
_computing_publication_material SHELXL93
_computing_structure_refinement 'SHELXL93 (Sheldrick, 1993)'
_computing_structure_solution 'SHELXS86 (Sheldrick, 1990)'
_diffrn_ambient_temperature 293(2)
_diffrn_measurement_device 'Syntex P2~1~'
_diffrn_measurement_method \q/2\q
_diffrn_radiation_monochromator graphite
_diffrn_radiation_source 'fine-focus sealed tube'
_diffrn_radiation_type MoK\a
_diffrn_radiation_wavelength 0.71069
_diffrn_reflns_av_sigmaI/netI 0.0419
_diffrn_reflns_limit_h_max 9
_diffrn_reflns_limit_h_min 0
_diffrn_reflns_limit_k_max 16
_diffrn_reflns_limit_k_min 0
_diffrn_reflns_limit_l_max 11
_diffrn_reflns_limit_l_min -11
_diffrn_reflns_number 2132
_diffrn_reflns_theta_max 30.06
_diffrn_reflns_theta_min 2.45
_diffrn_standards_decay_% 0
_diffrn_standards_interval_time 100
_diffrn_standards_number 2
_exptl_absorpt_coefficient_mu 1.858
_exptl_absorpt_correction_T_max 0.830
_exptl_absorpt_correction_T_min 0.594
_exptl_absorpt_correction_type '\y scan (North et al., 1968)'
_exptl_crystal_colour 'dark green'
_exptl_crystal_density_diffrn 1.500
_exptl_crystal_density_meas 1.510(10)
_exptl_crystal_density_method 'flotation in bromoform/hexane'
_exptl_crystal_description block
_exptl_crystal_F_000 326
_exptl_crystal_size_max 0.15
_exptl_crystal_size_mid 0.10
_exptl_crystal_size_min 0.10
_refine_diff_density_max 0.504
_refine_diff_density_min -0.269
_refine_ls_abs_structure_details 'Flack (1983)'
_refine_ls_abs_structure_Flack 0.100(13)
_refine_ls_extinction_coef 0.0047(17)
_refine_ls_extinction_method SHELXL93
_refine_ls_goodness_of_fit_all 0.830
_refine_ls_goodness_of_fit_obs 0.901
_refine_ls_hydrogen_treatment refxyz
_refine_ls_matrix_type full
_refine_ls_number_parameters 217
_refine_ls_number_reflns 2132
_refine_ls_number_restraints 0
_refine_ls_restrained_S_all 0.830
_refine_ls_restrained_S_obs 0.901
_refine_ls_R_factor_all 0.033
_refine_ls_R_factor_obs 0.024
_refine_ls_shift/su_max 0.043
_refine_ls_shift/su_mean 0.018
_refine_ls_structure_factor_coef Fsqd
_refine_ls_weighting_details 'w = 1/[\s^2^(Fo^2^)+(0.0392P)^2^] where P = (Fo^2^+2Fc^2^)/3'
_refine_ls_weighting_scheme calc
_refine_ls_wR_factor_all 0.060
_refine_ls_wR_factor_obs 0.059
_reflns_number_observed 1786
_reflns_number_total 2132
_reflns_observed_criterion I>2\s(I)
_cod_data_source_file gs1023.cif
_cod_data_source_block gs1023
_cod_depositor_comments
;
The following automatic conversions were performed:

'_refine_ls_weighting_scheme' value 'calc w =
1/[\s^2^(Fo^2^)+(0.0392P)^2^] where P = (Fo^2^+2Fc^2^)/3' was changed
to 'calc'. New tag '_refine_ls_weighting_details' was created. The
value of the new tag was set to 'w = 1/[\s^2^(Fo^2^)+(0.0392P)^2^]
where P = (Fo^2^+2Fc^2^)/3'.

Automatic conversion script
Id: cif_fix_values 3143 2015-03-26 13:38:13Z robertas 
;
_cod_original_cell_volume 695.1(4)
_cod_original_sg_symbol_H-M 'P 21'
_cod_database_code 2008362

loop_
_symmetry_equiv_pos_as_xyz
'x, y, z'
'-x, y+1/2, -z'

loop_
_atom_site_aniso_label
_atom_site_aniso_U_11
_atom_site_aniso_U_22
_atom_site_aniso_U_33
_atom_site_aniso_U_12
_atom_site_aniso_U_13
_atom_site_aniso_U_23
Cu1 0.02935(14) 0.03057(14) 0.03340(14) -0.0051(2) 0.00397(10) -0.0012(2)
S1 0.0577(5) 0.0542(5) 0.0393(4) -0.0101(4) -0.0030(4) -0.0032(4)
S2 0.0731(6) 0.0551(6) 0.0514(5) -0.0337(5) 0.0059(4) 0.0033(4)
O1 0.067(2) 0.057(2) 0.0476(15) 0.0210(14) 0.0155(14) 0.0079(14)
N1 0.0392(12) 0.048(2) 0.0340(12) -0.0033(11) 0.0025(10) -0.0037(10)
N2 0.0337(12) 0.0418(13) 0.0505(15) -0.0033(11) 0.0169(11) -0.0060(12)
N3 0.0511(14) 0.054(2) 0.0409(13) -0.0053(13) -0.0003(12) -0.0053(12)
N4 0.047(2) 0.054(2) 0.055(2) -0.0200(14) 0.0076(12) 0.0006(14)
C1 0.050(2) 0.078(3) 0.059(2) -0.023(2) 0.001(2) -0.022(2)
C2 0.030(2) 0.078(3) 0.074(3) -0.015(2) 0.010(2) -0.019(2)
C3 0.070(3) 0.072(3) 0.053(2) 0.017(3) -0.003(2) 0.011(2)
C4 0.062(2) 0.071(3) 0.044(2) 0.006(2) 0.014(2) -0.010(2)
C5 0.049(2) 0.079(3) 0.067(2) 0.010(2) 0.021(2) -0.022(2)
C6 0.065(3) 0.057(3) 0.089(3) -0.009(2) 0.034(3) 0.019(2)
C7 0.0418(15) 0.0362(14) 0.0338(13) 0.0051(13) 0.0056(11) 0.0023(12)
C8 0.0362(15) 0.043(2) 0.0369(13) -0.0055(13) 0.0056(12) -0.0038(12)

loop_
_atom_site_label
_atom_site_fract_x
_atom_site_fract_y
_atom_site_fract_z
_atom_site_U_iso_or_equiv
_atom_site_thermal_displace_type
_atom_site_calc_flag
_atom_site_refinement_flags
_atom_site_occupancy
_atom_site_disorder_group
_atom_site_type_symbol
Cu1 0.13862(4) 0.2500 0.34416(3) 0.03117(9) Uani d . 1 . Cu
S1 0.46100(14) 0.38961(9) 0.82799(10) 0.0514(2) Uani d . 1 . S
S2 0.5473(2) 0.54013(10) 0.23124(12) 0.0602(3) Uani d . 1 . S
O1 0.3044(5) 0.0775(3) 0.3793(4) 0.0566(7) Uani d . 1 . O
H1 0.362(7) 0.041(5) 0.320(6) 0.060(14) Uiso d . 1 . H
H2 0.313(8) 0.066(5) 0.455(7) 0.069(19) Uiso d . 1 . H
N1 0.0195(4) 0.2162(2) 0.1155(3) 0.0407(6) Uani d . 1 . N
N2 -0.1145(4) 0.2002(2) 0.4102(3) 0.0409(6) Uani d . 1 . N
N3 0.2433(4) 0.2900(3) 0.5659(3) 0.0494(7) Uani d . 1 . N
N4 0.3239(4) 0.3524(3) 0.2665(4) 0.0518(7) Uani d . 1 . N
C1 -0.1415(6) 0.1403(5) 0.1298(6) 0.0632(12) Uani d . 1 . C
H1A -0.064(7) 0.057(5) 0.163(5) 0.067(13) Uiso d . 1 . H
H1B -0.238(7) 0.141(5) 0.030(7) 0.093(18) Uiso d . 1 . H
C2 -0.2472(5) 0.1863(5) 0.2580(6) 0.0604(11) Uani d . 1 . C
H2A -0.306(7) 0.280(5) 0.236(6) 0.072(15) Uiso d . 1 . H
H2B -0.335(6) 0.130(4) 0.286(6) 0.066(13) Uiso d . 1 . H
C3 -0.0408(8) 0.3226(5) 0.0310(6) 0.0665(12) Uani d . 1 . C
H3A 0.056(7) 0.382(4) 0.032(5) 0.059(13) Uiso d . 1 . H
H3B -0.132(8) 0.372(6) 0.101(7) 0.083(16) Uiso d . 1 . H
H3C -0.128(7) 0.294(5) -0.059(6) 0.082(15) Uiso d . 1 . H
C4 0.1513(7) 0.1568(4) 0.0217(5) 0.0586(10) Uani d . 1 . C
H4A 0.277(7) 0.216(5) 0.021(6) 0.086(16) Uiso d . 1 . H
H4B 0.081(6) 0.130(4) -0.070(6) 0.058(12) Uiso d . 1 . H
H4C 0.194(8) 0.099(5) 0.072(7) 0.084(18) Uiso d . 1 . H
C5 -0.1944(6) 0.2870(4) 0.5083(6) 0.0636(11) Uani d . 1 . C
H5A -0.186(6) 0.360(5) 0.438(6) 0.068(14) Uiso d . 1 . H
H5B -0.115(7) 0.308(5) 0.600(6) 0.078(15) Uiso d . 1 . H
H5C -0.329(6) 0.269(5) 0.522(5) 0.076(13) Uiso d . 1 . H
C6 -0.0922(8) 0.0922(4) 0.4971(7) 0.0683(12) Uani d . 1 . C
H6A -0.008(7) 0.100(4) 0.586(6) 0.055(12) Uiso d . 1 . H
H6B -0.040(7) 0.032(6) 0.418(6) 0.084(16) Uiso d . 1 . H
H6C -0.227(6) 0.072(4) 0.516(5) 0.069(13) Uiso d . 1 . H
C7 0.3348(4) 0.3312(3) 0.6733(3) 0.0373(6) Uani d . 1 . C
C8 0.4168(4) 0.4311(3) 0.2513(4) 0.0387(6) Uani d . 1 . C

loop_
_atom_type_symbol
_atom_type_description
_atom_type_scat_dispersion_real
_atom_type_scat_dispersion_imag
_atom_type_scat_source
C C 0.0033 0.0016 'International Tables Vol C Tables 4.2.6.8 and 6.1.1.4'
H H 0.0000 0.0000 'International Tables Vol C Tables 4.2.6.8 and 6.1.1.4'
O O 0.0106 0.0060 'International Tables Vol C Tables 4.2.6.8 and 6.1.1.4'
N N 0.0061 0.0033 'International Tables Vol C Tables 4.2.6.8 and 6.1.1.4'
S S 0.1246 0.1234 'International Tables Vol C Tables 4.2.6.8 and 6.1.1.4'
Cu Cu 0.3201 1.2651 'International Tables Vol C Tables 4.2.6.8 and 6.1.1.4'

loop_
_geom_angle_atom_site_label_1
_geom_angle_atom_site_label_2
_geom_angle_atom_site_label_3
_geom_angle
_geom_angle_publ_flag
N4 Cu1 N3 89.48(13) yes
N4 Cu1 N1 90.60(12) yes
N3 Cu1 N1 176.65(13) yes
N4 Cu1 N2 157.64(13) ?
N3 Cu1 N2 92.05(12) ?
N1 Cu1 N2 86.61(11) yes
N4 Cu1 O1 102.99(14) yes
N3 Cu1 O1 88.53(13) yes
N1 Cu1 O1 94.72(12) yes
N2 Cu1 O1 99.35(12) yes
Cu1 O1 H1 132.(3) ?
Cu1 O1 H2 106.(5) ?
H1 O1 H2 121.(6) ?
C3 N1 C1 112.5(4) ?
C3 N1 C4 107.7(3) ?
C1 N1 C4 108.4(3) ?
C3 N1 Cu1 110.1(3) ?
C1 N1 Cu1 105.2(2) ?
C4 N1 Cu1 112.9(2) ?
C6 N2 C5 110.0(4) ?
C6 N2 C2 110.2(4) ?
C5 N2 C2 108.2(3) ?
C6 N2 Cu1 110.5(3) ?
C5 N2 Cu1 112.2(2) ?
C2 N2 Cu1 105.6(2) ?
C7 N3 Cu1 161.4(3) ?
C8 N4 Cu1 161.7(3) ?
N1 C1 C2 108.5(3) ?
N1 C1 H1A 101.(2) ?
C2 C1 H1A 114.(2) ?
N1 C1 H1B 112.(3) ?
C2 C1 H1B 104.(3) ?
H1A C1 H1B 117.(4) ?
N2 C2 C1 109.8(3) ?
N2 C2 H2A 101.(2) ?
C1 C2 H2A 115.(2) ?
N2 C2 H2B 103.(3) ?
C1 C2 H2B 110.(3) ?
H2A C2 H2B 117.(3) ?
N1 C3 H3A 117.(3) ?
N1 C3 H3B 110.(3) ?
H3A C3 H3B 95.(4) ?
N1 C3 H3C 101.(3) ?
H3A C3 H3C 128.(4) ?
H3B C3 H3C 104.(4) ?
N1 C4 H4A 106.(3) ?
N1 C4 H4B 108.(3) ?
H4A C4 H4B 123.(4) ?
N1 C4 H4C 109.(4) ?
H4A C4 H4C 106.(5) ?
H4B C4 H4C 105.(5) ?
N2 C5 H5A 101.(3) ?
N2 C5 H5B 114.(3) ?
H5A C5 H5B 100.(4) ?
N2 C5 H5C 112.(3) ?
H5A C5 H5C 112.(4) ?
H5B C5 H5C 116.(4) ?
N2 C6 H6A 110.(3) ?
N2 C6 H6B 106.(3) ?
H6A C6 H6B 110.(4) ?
N2 C6 H6C 104.(3) ?
H6A C6 H6C 115.(4) ?
H6B C6 H6C 112.(4) ?
N3 C7 S1 178.8(3) yes
N4 C8 S2 179.6(3) yes

loop_
_geom_bond_atom_site_label_1
_geom_bond_atom_site_label_2
_geom_bond_site_symmetry_2
_geom_bond_distance
_geom_bond_publ_flag
Cu1 N4 . 1.964(3) yes
Cu1 N3 . 1.963(3) yes
Cu1 N1 . 2.026(3) yes
Cu1 N2 . 2.042(3) yes
Cu1 O1 . 2.342(3) yes
S1 C7 . 1.622(3) yes
S2 C8 . 1.605(3) yes
O1 H1 . 0.81(6) ?
O1 H2 . 0.64(6) ?
N1 C3 . 1.471(5) ?
N1 C1 . 1.468(5) yes
N1 C4 . 1.484(5) ?
N2 C6 . 1.462(5) ?
N2 C5 . 1.478(5) ?
N2 C2 . 1.484(5) yes
N3 C7 . 1.141(4) yes
N4 C8 . 1.154(4) yes
C1 C2 . 1.502(6) yes
C1 H1A . 1.14(5) ?
C1 H1B . 1.00(6) ?
C2 H2A . 1.19(6) ?
C2 H2B . 0.96(5) ?
C3 H3A . 0.98(5) ?
C3 H3B . 1.11(7) ?
C3 H3C . 0.96(5) ?
C4 H4A . 1.13(5) ?
C4 H4B . 0.91(5) ?
C4 H4C . 0.84(6) ?
C5 H5A . 1.04(5) ?
C5 H5B . 0.92(5) ?
C5 H5C . 1.00(4) ?
C6 H6A . 0.89(5) ?
C6 H6B . 1.07(6) ?
C6 H6C . 1.02(5) ?

loop_
_geom_torsion_atom_site_label_1
_geom_torsion_atom_site_label_2
_geom_torsion_atom_site_label_3
_geom_torsion_atom_site_label_4
_geom_torsion
N4 Cu1 N1 C3 -56.0(3)
N3 Cu1 N1 C3 35.(2)
N2 Cu1 N1 C3 101.8(3)
O1 Cu1 N1 C3 -159.1(3)
N4 Cu1 N1 C1 -177.5(3)
N3 Cu1 N1 C1 -86.(2)
N2 Cu1 N1 C1 -19.7(3)
O1 Cu1 N1 C1 79.4(3)
N4 Cu1 N1 C4 64.4(3)
N3 Cu1 N1 C4 156.(2)
N2 Cu1 N1 C4 -137.8(3)
O1 Cu1 N1 C4 -38.6(3)
N4 Cu1 N2 C6 -166.3(4)
N3 Cu1 N2 C6 -72.7(3)
N1 Cu1 N2 C6 110.4(3)
O1 Cu1 N2 C6 16.1(3)
N4 Cu1 N2 C5 -43.1(5)
N3 Cu1 N2 C5 50.5(3)
N1 Cu1 N2 C5 -126.4(3)
O1 Cu1 N2 C5 139.4(3)
N4 Cu1 N2 C2 74.6(4)
N3 Cu1 N2 C2 168.2(3)
N1 Cu1 N2 C2 -8.7(3)
O1 Cu1 N2 C2 -103.0(3)
N4 Cu1 N3 C7 0.6(9)
N1 Cu1 N3 C7 -91.(2)
N2 Cu1 N3 C7 -157.1(9)
O1 Cu1 N3 C7 103.6(9)
N3 Cu1 N4 C8 -45.2(9)
N1 Cu1 N4 C8 131.4(9)
N2 Cu1 N4 C8 48.9(10)
O1 Cu1 N4 C8 -133.6(9)
C3 N1 C1 C2 -75.5(5)
C4 N1 C1 C2 165.5(4)
Cu1 N1 C1 C2 44.4(4)
C6 N2 C2 C1 -83.6(5)
C5 N2 C2 C1 156.1(4)
Cu1 N2 C2 C1 35.8(4)
N1 C1 C2 N2 -55.4(5)
Cu1 N3 C7 S1 147.(14)
Cu1 N4 C8 S2 9.E1(5)
